data_4083587
loop_
_publ_author_name
'Hoyt, Jordan M.'
'Shevlin, Michael'
'Margulieux, Grant W.'
'Krska, Shane W.'
'Tudge, Matthew T.'
'Chirik, Paul J.'

_publ_section_title
;
 Synthesis and Hydrogenation Activity of Iron Dialkyl Complexes with
 Chiral Bidentate Phosphines
;
_journal_issue 20
_journal_name_full Organometallics
_journal_page_first 5781
_journal_paper_doi 10.1021/om500329q
_journal_volume 33
_journal_year 2014
_chemical_formula_sum 'C34 H46 Fe P2 Si2'
_chemical_formula_weight 628.68
_chemical_name_systematic
;
 ?
;
_space_group_IT_number 19
_symmetry_cell_setting orthorhombic
_symmetry_space_group_name_Hall 'P 2ac 2ab'
_symmetry_space_group_name_H-M 'P 21 21 21'
_atom_sites_solution_hydrogens geom
_atom_sites_solution_primary direct
_atom_sites_solution_secondary difmap
_audit_creation_method SHELXL-97
_cell_angle_alpha 90.00
_cell_angle_beta 90.00
_cell_angle_gamma 90.00
_cell_formula_units_Z 4
_cell_length_a 11.1336(9)
_cell_length_b 17.2498(13)
_cell_length_c 18.0041(14)
_cell_measurement_reflns_used 7358
_cell_measurement_temperature 100(2)
_cell_measurement_theta_max 27.51
_cell_measurement_theta_min 2.62
_cell_volume 3457.7(5)
_computing_structure_refinement 'SHELXL-97 (Sheldrick, 2008)'
_diffrn_ambient_temperature 100(2)
_diffrn_measured_fraction_theta_full 0.994
_diffrn_measured_fraction_theta_max 0.994
_diffrn_radiation_monochromator graphite
_diffrn_radiation_source 'fine-focus sealed tube'
_diffrn_radiation_type MoK\a
_diffrn_radiation_wavelength 0.71069
_diffrn_reflns_av_R_equivalents 0.0386
_diffrn_reflns_av_sigmaI/netI 0.0676
_diffrn_reflns_limit_h_max 10
_diffrn_reflns_limit_h_min -14
_diffrn_reflns_limit_k_max 15
_diffrn_reflns_limit_k_min -22
_diffrn_reflns_limit_l_max 23
_diffrn_reflns_limit_l_min -23
_diffrn_reflns_number 16559
_diffrn_reflns_theta_full 27.51
_diffrn_reflns_theta_max 27.51
_diffrn_reflns_theta_min 2.15
_exptl_absorpt_coefficient_mu 0.619
_exptl_absorpt_correction_T_max 0.7456
_exptl_absorpt_correction_T_min 0.6896
_exptl_absorpt_correction_type multi-scan
_exptl_absorpt_process_details 'SADABS v2008/1 (Bruker AXS)'
_exptl_crystal_colour red
_exptl_crystal_density_diffrn 1.208
_exptl_crystal_density_method 'not measured'
_exptl_crystal_description shard
_exptl_crystal_F_000 1336
_exptl_crystal_size_max 0.10
_exptl_crystal_size_mid 0.08
_exptl_crystal_size_min 0.05
_refine_diff_density_max 0.324
_refine_diff_density_min -0.282
_refine_diff_density_rms 0.059
_refine_ls_abs_structure_details 'Flack H D (1983), Acta Cryst. A39, 876-881'
_refine_ls_abs_structure_Flack 0.015(12)
_refine_ls_extinction_method none
_refine_ls_goodness_of_fit_ref 0.986
_refine_ls_hydrogen_treatment constr
_refine_ls_matrix_type full
_refine_ls_number_parameters 369
_refine_ls_number_reflns 7888
_refine_ls_number_restraints 0
_refine_ls_restrained_S_all 0.986
_refine_ls_R_factor_all 0.0555
_refine_ls_R_factor_gt 0.0376
_refine_ls_shift/su_max 0.002
_refine_ls_shift/su_mean 0.000
_refine_ls_structure_factor_coef Fsqd
_refine_ls_weighting_details 'calc w=1/[\s^2^(Fo^2^)+(0.0225P)^2^+0.0000P] where P=(Fo^2^+2Fc^2^)/3'
_refine_ls_weighting_scheme calc
_refine_ls_wR_factor_gt 0.0617
_refine_ls_wR_factor_ref 0.0664
_reflns_number_gt 6545
_reflns_number_total 7888
_reflns_threshold_expression >2\s(I)
_cod_data_source_file om500329q_si_002.cif
_cod_data_source_block jmh24
_cod_depositor_comments
;
The following automatic conversions were performed:

'_symmetry_cell_setting' value 'Orthorhombic' changed to
'orthorhombic' according to
/usr/data/users/saulius/crontab/automatic-downloads/rss-feeds/ACS/lib/dictionaries/cif_core.dic
dictionary named 'cif_core.dic' version 2.4.2 from 2011-04-26.

Automatic conversion script
Id: cif_fix_values 2281 2013-09-26 08:29:07Z andrius 
;
_cod_original_sg_symbol_H-M 'P2(1)2(1)2(1) '
_cod_database_code 4083587

loop_
_symmetry_equiv_pos_as_xyz
'x, y, z'
'-x+1/2, -y, z+1/2'
'x+1/2, -y+1/2, -z'
'-x, y+1/2, -z+1/2'

loop_
_atom_site_label
_atom_site_type_symbol
_atom_site_fract_x
_atom_site_fract_y
_atom_site_fract_z
_atom_site_U_iso_or_equiv
_atom_site_adp_type
_atom_site_occupancy
_atom_site_symmetry_multiplicity
_atom_site_calc_flag
_atom_site_refinement_flags
_atom_site_disorder_assembly
_atom_site_disorder_group
Fe1 Fe 0.98729(3) 0.014730(18) 0.545576(17) 0.01433(8) Uani 1 1 d . . .
P2 P 0.76787(5) 0.02286(3) 0.55840(3) 0.01400(13) Uani 1 1 d . . .
P1 P 0.95899(6) 0.15335(3) 0.50784(3) 0.01414(13) Uani 1 1 d . . .
Si2 Si 1.21290(7) 0.00765(5) 0.66676(4) 0.02797(18) Uani 1 1 d . . .
Si1 Si 1.04213(7) -0.15727(4) 0.46409(4) 0.02279(16) Uani 1 1 d . . .
C21 C 1.1412(2) 0.16522(14) 0.40383(13) 0.0192(6) Uani 1 1 d . . .
H21 H 1.1828 0.1310 0.4362 0.023 Uiso 1 1 calc R . .
C10 C 0.5540(2) -0.04486(13) 0.50192(14) 0.0203(6) Uani 1 1 d . . .
H10 H 0.5224 -0.0420 0.5509 0.024 Uiso 1 1 calc R . .
C4 C 0.7234(2) -0.08643(15) 0.66678(15) 0.0219(6) Uani 1 1 d . . .
H4 H 0.7743 -0.1185 0.6376 0.026 Uiso 1 1 calc R . .
C31 C 0.7965(2) 0.16620(13) 0.49230(13) 0.0154(5) Uani 1 1 d . . .
H31A H 0.7765 0.2221 0.4909 0.018 Uiso 1 1 calc R . .
H31B H 0.7731 0.1429 0.4442 0.018 Uiso 1 1 calc R . .
C27 C 0.7286(2) 0.12663(12) 0.55579(13) 0.0156(5) Uani 1 1 d . . .
H27A H 0.6410 0.1326 0.5483 0.019 Uiso 1 1 calc R . .
H27B H 0.7501 0.1513 0.6036 0.019 Uiso 1 1 calc R . .
C15 C 0.9890(2) 0.22991(12) 0.57588(12) 0.0156(5) Uani 1 1 d . . .
C8 C 0.6308(2) 0.03615(14) 0.68974(13) 0.0196(6) Uani 1 1 d . . .
H8 H 0.6159 0.0884 0.6758 0.024 Uiso 1 1 calc R . .
C16 C 1.0229(3) 0.21059(15) 0.64749(13) 0.0268(6) Uani 1 1 d . . .
H16 H 1.0311 0.1576 0.6608 0.032 Uiso 1 1 calc R . .
C19 C 0.9998(3) 0.36504(14) 0.61048(14) 0.0236(6) Uani 1 1 d . . .
H19 H 0.9920 0.4182 0.5977 0.028 Uiso 1 1 calc R . .
C26 C 1.0259(2) 0.19034(12) 0.42202(12) 0.0146(5) Uani 1 1 d . . .
C7 C 0.5811(2) 0.00717(15) 0.75477(13) 0.0224(6) Uani 1 1 d . . .
H7 H 0.5337 0.0398 0.7856 0.027 Uiso 1 1 calc R . .
C20 C 0.9764(2) 0.30846(12) 0.55769(13) 0.0185(5) Uani 1 1 d . . .
H20 H 0.9518 0.3230 0.5091 0.022 Uiso 1 1 calc R . .
C9 C 0.6703(2) -0.01900(14) 0.48726(12) 0.0152(5) Uani 1 1 d . . .
C22 C 1.1952(3) 0.19013(15) 0.33859(14) 0.0223(6) Uani 1 1 d . . .
H22 H 1.2746 0.1739 0.3270 0.027 Uiso 1 1 calc R . .
C25 C 0.9658(2) 0.23957(13) 0.37374(13) 0.0179(5) Uani 1 1 d . . .
H25 H 0.8875 0.2574 0.3858 0.022 Uiso 1 1 calc R . .
C3 C 0.7018(2) -0.01041(14) 0.64482(12) 0.0154(5) Uani 1 1 d . . .
C18 C 1.0342(3) 0.34479(16) 0.68106(15) 0.0282(6) Uani 1 1 d . . .
H18 H 1.0506 0.3838 0.7169 0.034 Uiso 1 1 calc R . .
C5 C 0.6716(2) -0.11585(15) 0.73074(15) 0.0257(6) Uani 1 1 d . . .
H5 H 0.6847 -0.1684 0.7444 0.031 Uiso 1 1 calc R . .
C23 C 1.1342(2) 0.23850(14) 0.29042(13) 0.0205(6) Uani 1 1 d . . .
H23 H 1.1709 0.2549 0.2454 0.025 Uiso 1 1 calc R . .
C6 C 0.6007(2) -0.06881(15) 0.77461(14) 0.0247(6) Uani 1 1 d . . .
H6 H 0.5655 -0.0889 0.8186 0.030 Uiso 1 1 calc R . .
C14 C 0.7144(2) -0.02397(15) 0.41518(13) 0.0205(6) Uani 1 1 d . . .
H14 H 0.7939 -0.0073 0.4048 0.025 Uiso 1 1 calc R . .
C1 C 1.0504(2) -0.00153(13) 0.65189(12) 0.0188(5) Uani 1 1 d . A .
H1A H 1.0096 0.0363 0.6847 0.023 Uiso 1 1 calc R . .
H1B H 1.0258 -0.0539 0.6683 0.023 Uiso 1 1 calc R . .
C11 C 0.4849(2) -0.07457(13) 0.44505(14) 0.0258(6) Uani 1 1 d . . .
H11 H 0.4060 -0.0925 0.4553 0.031 Uiso 1 1 calc R . .
C12 C 0.5286(3) -0.07862(15) 0.37344(15) 0.0277(7) Uani 1 1 d . . .
H12 H 0.4799 -0.0990 0.3348 0.033 Uiso 1 1 calc R . .
C13 C 0.6433(3) -0.05303(15) 0.35821(14) 0.0261(7) Uani 1 1 d . . .
H13 H 0.6736 -0.0553 0.3089 0.031 Uiso 1 1 calc R . .
C2 C 1.0629(2) -0.05045(13) 0.46314(14) 0.0196(5) Uani 1 1 d . . .
H2A H 1.0316 -0.0310 0.4152 0.023 Uiso 1 1 calc R . .
H2B H 1.1504 -0.0401 0.4635 0.023 Uiso 1 1 calc R . .
C32 C 1.2913(3) -0.08581(16) 0.64722(16) 0.0318(7) Uani 1 1 d . A .
H32A H 1.2537 -0.1274 0.6760 0.048 Uiso 1 1 calc R . .
H32B H 1.3761 -0.0813 0.6612 0.048 Uiso 1 1 calc R . .
H32C H 1.2853 -0.0977 0.5941 0.048 Uiso 1 1 calc R . .
C24 C 1.0193(2) 0.26290(13) 0.30807(12) 0.0192(6) Uani 1 1 d . . .
H24 H 0.9769 0.2959 0.2749 0.023 Uiso 1 1 calc R . .
C17 C 1.0449(3) 0.26757(16) 0.69992(15) 0.0331(7) Uani 1 1 d . . .
H17 H 1.0675 0.2535 0.7490 0.040 Uiso 1 1 calc R . .
C33 C 1.2861(3) 0.08034(18) 0.6026(3) 0.0624(13) Uani 1 1 d . A .
H33A H 1.2844 0.0605 0.5516 0.094 Uiso 1 1 calc R . .
H33B H 1.3696 0.0886 0.6179 0.094 Uiso 1 1 calc R . .
H33C H 1.2423 0.1295 0.6050 0.094 Uiso 1 1 calc R . .
C29 C 1.0291(3) -0.19889(14) 0.55992(15) 0.0375(8) Uani 1 1 d . . .
H29A H 1.1005 -0.1850 0.5889 0.056 Uiso 1 1 calc R . .
H29B H 1.0227 -0.2555 0.5567 0.056 Uiso 1 1 calc R . .
H29C H 0.9574 -0.1779 0.5843 0.056 Uiso 1 1 calc R . .
C28 C 0.9029(3) -0.18636(17) 0.41319(19) 0.0416(9) Uani 1 1 d . . .
H28A H 0.8322 -0.1685 0.4408 0.062 Uiso 1 1 calc R . .
H28B H 0.9004 -0.2429 0.4085 0.062 Uiso 1 1 calc R . .
H28C H 0.9031 -0.1629 0.3636 0.062 Uiso 1 1 calc R . .
C30 C 1.1708(3) -0.20967(18) 0.4182(2) 0.0523(11) Uani 1 1 d . . .
H30A H 1.1804 -0.1907 0.3673 0.078 Uiso 1 1 calc R . .
H30B H 1.1540 -0.2654 0.4174 0.078 Uiso 1 1 calc R . .
H30C H 1.2448 -0.2001 0.4462 0.078 Uiso 1 1 calc R . .
C34A C 1.2536(7) 0.0556(10) 0.7553(5) 0.045(3) Uani 0.60(2) 1 d P A 1
H34A H 1.2177 0.1074 0.7569 0.067 Uiso 0.60(2) 1 calc PR A 1
H34B H 1.3411 0.0600 0.7588 0.067 Uiso 0.60(2) 1 calc PR A 1
H34C H 1.2234 0.0247 0.7970 0.067 Uiso 0.60(2) 1 calc PR A 1
C34B C 1.2390(9) 0.0143(10) 0.7755(6) 0.027(3) Uani 0.40(2) 1 d P A 2
H34D H 1.2182 0.0665 0.7928 0.040 Uiso 0.40(2) 1 calc PR A 2
H34E H 1.3235 0.0037 0.7867 0.040 Uiso 0.40(2) 1 calc PR A 2
H34F H 1.1882 -0.0238 0.8007 0.040 Uiso 0.40(2) 1 calc PR A 2

loop_
_atom_site_aniso_label
_atom_site_aniso_U_11
_atom_site_aniso_U_22
_atom_site_aniso_U_33
_atom_site_aniso_U_23
_atom_site_aniso_U_13
_atom_site_aniso_U_12
Fe1 0.01584(19) 0.01313(14) 0.01403(14) -0.00022(14) -0.00125(14) 0.00047(14)
P2 0.0149(3) 0.0135(3) 0.0136(3) 0.0001(2) -0.0002(2) -0.0009(3)
P1 0.0156(3) 0.0124(3) 0.0143(3) -0.0006(2) -0.0001(3) -0.0012(3)
Si2 0.0202(4) 0.0341(5) 0.0296(4) -0.0107(3) -0.0089(3) 0.0060(4)
Si1 0.0251(4) 0.0158(3) 0.0275(4) -0.0045(3) 0.0001(3) 0.0013(3)
C21 0.0228(16) 0.0183(13) 0.0164(12) -0.0019(10) -0.0021(11) 0.0013(12)
C10 0.0185(15) 0.0204(12) 0.0220(13) 0.0020(11) -0.0019(11) -0.0034(11)
C4 0.0180(16) 0.0222(14) 0.0255(14) 0.0016(11) 0.0030(12) 0.0005(11)
C31 0.0162(14) 0.0128(12) 0.0172(11) 0.0010(10) -0.0011(10) -0.0015(10)
C27 0.0156(14) 0.0150(11) 0.0162(12) 0.0009(10) 0.0002(11) 0.0018(10)
C15 0.0122(14) 0.0151(11) 0.0195(11) -0.0037(9) 0.0006(10) -0.0021(10)
C8 0.0206(15) 0.0200(13) 0.0183(12) 0.0026(10) 0.0013(11) -0.0029(11)
C16 0.0314(18) 0.0230(13) 0.0260(13) -0.0014(11) -0.0067(13) 0.0031(13)
C19 0.0226(16) 0.0163(12) 0.0320(14) -0.0038(10) 0.0076(13) -0.0043(12)
C26 0.0167(14) 0.0120(11) 0.0151(10) -0.0053(9) 0.0004(10) -0.0042(10)
C7 0.0195(14) 0.0279(15) 0.0199(12) -0.0051(12) 0.0054(10) -0.0023(11)
C20 0.0192(14) 0.0176(11) 0.0186(12) -0.0034(10) 0.0062(11) -0.0038(10)
C9 0.0154(12) 0.0123(11) 0.0180(11) 0.0005(10) -0.0037(9) 0.0011(11)
C22 0.0174(16) 0.0268(14) 0.0227(14) -0.0040(11) 0.0037(11) 0.0006(11)
C25 0.0174(15) 0.0124(11) 0.0240(12) -0.0037(10) 0.0003(11) -0.0012(10)
C3 0.0124(13) 0.0189(12) 0.0149(11) -0.0007(10) -0.0007(9) -0.0046(11)
C18 0.0290(17) 0.0258(14) 0.0299(14) -0.0151(12) -0.0025(13) -0.0047(13)
C5 0.0259(17) 0.0220(14) 0.0290(15) 0.0108(12) 0.0012(13) -0.0021(12)
C23 0.0261(16) 0.0203(13) 0.0151(12) -0.0013(10) 0.0025(11) -0.0056(12)
C6 0.0244(17) 0.0309(16) 0.0189(13) 0.0075(12) 0.0016(12) -0.0086(13)
C14 0.0163(14) 0.0216(13) 0.0237(12) -0.0039(11) 0.0004(11) 0.0003(12)
C1 0.0239(14) 0.0149(13) 0.0177(11) 0.0010(10) -0.0016(10) -0.0013(11)
C11 0.0204(16) 0.0222(12) 0.0346(14) 0.0027(11) -0.0088(14) -0.0078(11)
C12 0.0324(19) 0.0205(13) 0.0303(14) -0.0079(11) -0.0160(14) 0.0025(13)
C13 0.0305(19) 0.0293(15) 0.0185(13) -0.0066(11) -0.0020(12) 0.0066(13)
C2 0.0188(14) 0.0200(12) 0.0199(12) -0.0022(11) 0.0036(11) 0.0006(10)
C32 0.033(2) 0.0348(17) 0.0279(15) 0.0108(13) 0.0038(14) 0.0091(14)
C24 0.0251(16) 0.0133(11) 0.0192(12) -0.0023(9) -0.0038(11) -0.0021(11)
C17 0.046(2) 0.0326(16) 0.0205(13) -0.0067(12) -0.0125(14) 0.0015(14)
C33 0.022(2) 0.0225(16) 0.142(4) 0.016(2) -0.010(2) -0.0056(15)
C29 0.052(2) 0.0205(13) 0.0402(17) 0.0048(13) -0.0059(16) -0.0043(14)
C28 0.052(2) 0.0218(15) 0.051(2) -0.0056(14) -0.0148(17) -0.0052(14)
C30 0.052(2) 0.0236(17) 0.082(3) -0.0108(18) 0.027(2) 0.0062(15)
C34A 0.027(4) 0.077(8) 0.029(4) -0.018(5) -0.005(3) 0.009(4)
C34B 0.016(4) 0.043(7) 0.022(5) -0.006(4) -0.011(3) 0.004(4)

loop_
_atom_type_symbol
_atom_type_description
_atom_type_scat_dispersion_real
_atom_type_scat_dispersion_imag
_atom_type_scat_source
C C 0.0033 0.0016 'International Tables Vol C Tables 4.2.6.8 and 6.1.1.4'
H H 0.0000 0.0000 'International Tables Vol C Tables 4.2.6.8 and 6.1.1.4'
Si Si 0.0817 0.0704 'International Tables Vol C Tables 4.2.6.8 and 6.1.1.4'
P P 0.1023 0.0942 'International Tables Vol C Tables 4.2.6.8 and 6.1.1.4'
Fe Fe 0.3463 0.8444 'International Tables Vol C Tables 4.2.6.8 and 6.1.1.4'

loop_
_geom_angle_atom_site_label_1
_geom_angle_atom_site_label_2
_geom_angle_atom_site_label_3
_geom_angle
C2 Fe1 C1 117.37(10)
C2 Fe1 P2 120.61(7)
C1 Fe1 P2 105.05(7)
C2 Fe1 P1 112.33(7)
C1 Fe1 P1 115.16(7)
P2 Fe1 P1 81.14(2)
C3 P2 C9 103.59(11)
C3 P2 C27 103.46(11)
C9 P2 C27 102.98(11)
C3 P2 Fe1 117.75(8)
C9 P2 Fe1 120.15(8)
C27 P2 Fe1 106.80(8)
C26 P1 C15 103.82(10)
C26 P1 C31 103.25(11)
C15 P1 C31 101.18(11)
C26 P1 Fe1 120.70(8)
C15 P1 Fe1 118.92(8)
C31 P1 Fe1 106.21(7)
C1 Si2 C34A 113.9(3)
C1 Si2 C32 111.04(13)
C34A Si2 C32 115.7(4)
C1 Si2 C33 113.15(14)
C34A Si2 C33 97.2(6)
C32 Si2 C33 104.84(15)
C1 Si2 C34B 107.1(3)
C34A Si2 C34B 24.2(3)
C32 Si2 C34B 99.7(4)
C33 Si2 C34B 120.1(5)
C2 Si1 C28 111.42(12)
C2 Si1 C29 113.46(11)
C28 Si1 C29 106.52(15)
C2 Si1 C30 112.16(13)
C28 Si1 C30 106.67(16)
C29 Si1 C30 106.15(16)
C22 C21 C26 120.1(2)
C11 C10 C9 119.7(2)
C5 C4 C3 120.6(2)
C27 C31 P1 108.52(16)
C31 C27 P2 109.55(16)
C16 C15 C20 118.6(2)
C16 C15 P1 119.93(18)
C20 C15 P1 121.50(17)
C3 C8 C7 120.7(2)
C15 C16 C17 120.8(2)
C18 C19 C20 120.5(2)
C25 C26 C21 119.1(2)
C25 C26 P1 123.1(2)
C21 C26 P1 117.69(18)
C6 C7 C8 119.9(2)
C19 C20 C15 120.1(2)
C14 C9 C10 119.0(2)
C14 C9 P2 117.95(18)
C10 C9 P2 123.06(18)
C23 C22 C21 120.3(3)
C24 C25 C26 120.4(2)
C8 C3 C4 118.6(2)
C8 C3 P2 123.23(19)
C4 C3 P2 118.16(19)
C19 C18 C17 119.8(2)
C6 C5 C4 119.9(2)
C22 C23 C24 119.6(2)
C7 C6 C5 120.2(2)
C13 C14 C9 120.7(2)
Si2 C1 Fe1 117.41(12)
C10 C11 C12 121.0(3)
C13 C12 C11 119.8(2)
C12 C13 C14 119.7(2)
Si1 C2 Fe1 119.20(13)
C23 C24 C25 120.4(2)
C18 C17 C16 120.1(2)

loop_
_geom_bond_atom_site_label_1
_geom_bond_atom_site_label_2
_geom_bond_distance
Fe1 C2 2.044(2)
Fe1 C1 2.058(2)
Fe1 P2 2.4578(7)
Fe1 P1 2.5058(7)
P2 C3 1.814(2)
P2 C9 1.828(2)
P2 C27 1.843(2)
P1 C26 1.830(2)
P1 C15 1.832(2)
P1 C31 1.844(2)
Si2 C1 1.836(3)
Si2 C34A 1.852(6)
Si2 C32 1.867(3)
Si2 C33 1.890(4)
Si2 C34B 1.982(10)
Si1 C2 1.857(2)
Si1 C28 1.869(3)
Si1 C29 1.874(3)
Si1 C30 1.884(3)
C21 C22 1.388(3)
C21 C26 1.394(3)
C10 C11 1.379(3)
C10 C9 1.395(3)
C4 C5 1.385(4)
C4 C3 1.391(3)
C31 C27 1.531(3)
C15 C16 1.384(3)
C15 C20 1.401(3)
C8 C3 1.387(3)
C8 C7 1.388(3)
C16 C17 1.385(3)
C19 C18 1.372(4)
C19 C20 1.387(3)
C26 C25 1.387(3)
C7 C6 1.376(4)
C9 C14 1.390(3)
C22 C23 1.382(4)
C25 C24 1.384(3)
C18 C17 1.380(4)
C5 C6 1.380(4)
C23 C24 1.383(4)
C14 C13 1.389(3)
C11 C12 1.380(4)
C12 C13 1.379(4)

loop_
_geom_torsion_atom_site_label_1
_geom_torsion_atom_site_label_2
_geom_torsion_atom_site_label_3
_geom_torsion_atom_site_label_4
_geom_torsion
C2 Fe1 P2 C3 119.83(12)
C1 Fe1 P2 C3 -15.60(12)
P1 Fe1 P2 C3 -129.41(9)
C2 Fe1 P2 C9 -7.95(13)
C1 Fe1 P2 C9 -143.37(11)
P1 Fe1 P2 C9 102.82(9)
C2 Fe1 P2 C27 -124.48(11)
C1 Fe1 P2 C27 100.10(10)
P1 Fe1 P2 C27 -13.71(8)
C2 Fe1 P1 C26 -10.13(12)
C1 Fe1 P1 C26 127.78(12)
P2 Fe1 P1 C26 -129.68(9)
C2 Fe1 P1 C15 -140.33(12)
C1 Fe1 P1 C15 -2.42(12)
P2 Fe1 P1 C15 100.12(10)
C2 Fe1 P1 C31 106.63(11)
C1 Fe1 P1 C31 -115.47(11)
P2 Fe1 P1 C31 -12.92(8)
C26 P1 C31 C27 171.97(15)
C15 P1 C31 C27 -80.77(16)
Fe1 P1 C31 C27 44.05(16)
P1 C31 C27 P2 -59.03(18)
C3 P2 C27 C31 170.41(16)
C9 P2 C27 C31 -81.95(18)
Fe1 P2 C27 C31 45.50(17)
C26 P1 C15 C16 -139.6(2)
C31 P1 C15 C16 113.6(2)
Fe1 P1 C15 C16 -2.1(3)
C26 P1 C15 C20 41.6(2)
C31 P1 C15 C20 -65.2(2)
Fe1 P1 C15 C20 179.09(17)
C20 C15 C16 C17 -0.6(4)
P1 C15 C16 C17 -179.4(2)
C22 C21 C26 C25 0.8(3)
C22 C21 C26 P1 178.63(18)
C15 P1 C26 C25 -85.4(2)
C31 P1 C26 C25 19.8(2)
Fe1 P1 C26 C25 138.09(16)
C15 P1 C26 C21 96.81(19)
C31 P1 C26 C21 -157.94(18)
Fe1 P1 C26 C21 -39.7(2)
C3 C8 C7 C6 -1.0(4)
C18 C19 C20 C15 -0.7(4)
C16 C15 C20 C19 1.2(4)
P1 C15 C20 C19 180.0(2)
C11 C10 C9 C14 -0.1(4)
C11 C10 C9 P2 178.87(18)
C3 P2 C9 C14 -161.5(2)
C27 P2 C9 C14 91.0(2)
Fe1 P2 C9 C14 -27.5(2)
C3 P2 C9 C10 19.5(2)
C27 P2 C9 C10 -88.1(2)
Fe1 P2 C9 C10 153.46(17)
C26 C21 C22 C23 -1.5(4)
C21 C26 C25 C24 0.6(3)
P1 C26 C25 C24 -177.18(17)
C7 C8 C3 C4 -0.8(4)
C7 C8 C3 P2 179.06(18)
C5 C4 C3 C8 2.3(4)
C5 C4 C3 P2 -177.5(2)
C9 P2 C3 C8 -102.0(2)
C27 P2 C3 C8 5.1(2)
Fe1 P2 C3 C8 122.65(19)
C9 P2 C3 C4 77.8(2)
C27 P2 C3 C4 -175.02(19)
Fe1 P2 C3 C4 -57.5(2)
C20 C19 C18 C17 -0.4(4)
C3 C4 C5 C6 -2.1(4)
C21 C22 C23 C24 0.9(4)
C8 C7 C6 C5 1.3(4)
C4 C5 C6 C7 0.3(4)
C10 C9 C14 C13 1.0(4)
P2 C9 C14 C13 -178.04(19)
C34A Si2 C1 Fe1 141.7(6)
C32 Si2 C1 Fe1 -85.63(15)
C33 Si2 C1 Fe1 31.9(2)
C34B Si2 C1 Fe1 166.5(6)
C2 Fe1 C1 Si2 53.91(16)
P2 Fe1 C1 Si2 -168.95(10)
P1 Fe1 C1 Si2 -81.81(13)
C9 C10 C11 C12 -0.5(4)
C10 C11 C12 C13 0.3(4)
C11 C12 C13 C14 0.6(4)
C9 C14 C13 C12 -1.2(4)
C28 Si1 C2 Fe1 88.86(18)
C29 Si1 C2 Fe1 -31.4(2)
C30 Si1 C2 Fe1 -151.63(17)
C1 Fe1 C2 Si1 65.17(17)
P2 Fe1 C2 Si1 -65.08(16)
P1 Fe1 C2 Si1 -157.92(11)
C22 C23 C24 C25 0.4(3)
C26 C25 C24 C23 -1.2(3)
C19 C18 C17 C16 1.0(5)
C15 C16 C17 C18 -0.5(5)
